data_8106213
loop_
_publ_author_name
'Hong, Yong'
'Liu, Wei'
'Wu, Jie'

_publ_section_title
;
 Crystal structure of
 (E)-2,4-dichloro-6-(((4-methyl-2-nitrophenyl)imino)methyl)phenol,
 C14H10Cl2N2O3
;
_journal_issue 4
_journal_name_full 'Zeitschrift f\"ur Kristallographie - New Crystal Structures'
_journal_page_first 549
_journal_page_last 550
_journal_paper_doi 10.1515/ncrs-2017-0280
_journal_volume 233
_journal_year 2018
_chemical_formula_sum 'C14 H10 Cl2 N2 O3'
_chemical_formula_weight 325.14
_space_group_crystal_system monoclinic
_space_group_IT_number 14
_space_group_name_Hall '-P 2ybc'
_space_group_name_H-M_alt 'P 1 21/c 1'
_atom_sites_solution_hydrogens geom
_audit_creation_method SHELXL-2018/1
_cell_angle_alpha 90
_cell_angle_beta 96.739(3)
_cell_angle_gamma 90
_cell_formula_units_Z 4
_cell_length_a 13.3172(15)
_cell_length_b 7.0899(7)
_cell_length_c 14.8280(15)
_cell_measurement_reflns_used 3414
_cell_measurement_temperature 150(2)
_cell_measurement_theta_max 26.30
_cell_measurement_theta_min 3.00
_cell_volume 1390.4(3)
_computing_cell_refinement 'APEX2 (Bruker, 2009)'
_computing_data_collection 'APEX2 (Bruker, 2009)'
_computing_data_reduction 'SAINT v8.37A (Bruker, 2015)'
_computing_structure_refinement 'SHELXL-2018/1 (Sheldrick, 2018)'
_diffrn_ambient_temperature 150(2)
_diffrn_measured_fraction_theta_full 1.000
_diffrn_measured_fraction_theta_max 0.999
_diffrn_measurement_device_type 'Bruker APEX2'
_diffrn_measurement_method 'phi and omega scans'
_diffrn_radiation_type MoK\a
_diffrn_radiation_wavelength 0.71073
_diffrn_reflns_av_R_equivalents 0.0830
_diffrn_reflns_av_unetI/netI 0.0459
_diffrn_reflns_Laue_measured_fraction_full 1.000
_diffrn_reflns_Laue_measured_fraction_max 0.999
_diffrn_reflns_limit_h_max 16
_diffrn_reflns_limit_h_min -16
_diffrn_reflns_limit_k_max 8
_diffrn_reflns_limit_k_min -8
_diffrn_reflns_limit_l_max 18
_diffrn_reflns_limit_l_min -18
_diffrn_reflns_number 18843
_diffrn_reflns_point_group_measured_fraction_full 1.000
_diffrn_reflns_point_group_measured_fraction_max 0.999
_diffrn_reflns_theta_full 25.242
_diffrn_reflns_theta_max 26.414
_diffrn_reflns_theta_min 2.766
_exptl_absorpt_coefficient_mu 0.478
_exptl_absorpt_correction_T_max 0.7454
_exptl_absorpt_correction_T_min 0.6659
_exptl_absorpt_correction_type multi-scan
_exptl_absorpt_process_details
;
SADABS-2016/2 (Bruker,2016/2) was used for absorption correction.
wR2(int) was 0.0838 before and 0.0595 after correction.
The Ratio of minimum to maximum transmission is 0.8933.
The \l/2 correction factor is Not present.
;
_exptl_crystal_colour colorless
_exptl_crystal_density_diffrn 1.553
_exptl_crystal_description block
_exptl_crystal_F_000 664
_exptl_crystal_size_max 0.250
_exptl_crystal_size_mid 0.130
_exptl_crystal_size_min 0.110
_refine_diff_density_max 0.346
_refine_diff_density_min -0.294
_refine_diff_density_rms 0.069
_refine_ls_extinction_coef .
_refine_ls_extinction_method none
_refine_ls_goodness_of_fit_ref 1.014
_refine_ls_hydrogen_treatment mixed
_refine_ls_matrix_type full
_refine_ls_number_parameters 193
_refine_ls_number_reflns 2859
_refine_ls_number_restraints 0
_refine_ls_restrained_S_all 1.014
_refine_ls_R_factor_all 0.0764
_refine_ls_R_factor_gt 0.0423
_refine_ls_shift/su_max 0.000
_refine_ls_shift/su_mean 0.000
_refine_ls_structure_factor_coef Fsqd
_refine_ls_weighting_details 'w=1/[\s^2^(Fo^2^)+(0.0610P)^2^+0.3470P] where P=(Fo^2^+2Fc^2^)/3'
_refine_ls_weighting_scheme calc
_refine_ls_wR_factor_gt 0.0978
_refine_ls_wR_factor_ref 0.1136
_reflns_Friedel_coverage 0.000
_reflns_Friedel_fraction_full .
_reflns_Friedel_fraction_max .
_reflns_number_gt 2016
_reflns_number_total 2859
_reflns_threshold_expression 'I > 2\s(I)'
_cod_data_source_file suppl_ncrs-2017-0280_suppl.cif
_cod_data_source_block 111
_cod_original_sg_symbol_H-M 'P 21/c'
_cod_database_code 8106213
_shelx_space_group_comment
;
The symmetry employed for this shelxl refinement is uniquely defined
by the following loop, which should always be used as a source of
symmetry information in preference to the above space-group names.
They are only intended as comments.
;
_shelx_estimated_absorpt_t_min 0.890
_shelx_estimated_absorpt_t_max 0.949

loop_
_space_group_symop_operation_xyz
'x, y, z'
'-x, y+1/2, -z+1/2'
'-x, -y, -z'
'x, -y-1/2, z-1/2'

loop_
_atom_site_label
_atom_site_type_symbol
_atom_site_fract_x
_atom_site_fract_y
_atom_site_fract_z
_atom_site_U_iso_or_equiv
_atom_site_adp_type
_atom_site_occupancy
_atom_site_site_symmetry_order
_atom_site_calc_flag
_atom_site_refinement_flags_posn
_atom_site_refinement_flags_adp
_atom_site_refinement_flags_occupancy
_atom_site_disorder_assembly
_atom_site_disorder_group
Cl1 Cl 0.34371(5) 0.36228(11) 0.56517(4) 0.0381(2) Uani 1 1 d . . . . .
Cl2 Cl 0.42453(5) 0.56064(11) 0.23080(4) 0.0356(2) Uani 1 1 d . . . . .
O1 O -0.05292(13) 0.3264(3) -0.04359(10) 0.0284(4) Uani 1 1 d . . . . .
O2 O 0.03087(13) 0.1932(3) 0.07315(11) 0.0271(4) Uani 1 1 d . . . . .
O3 O 0.20906(13) 0.5151(3) 0.18098(10) 0.0247(4) Uani 1 1 d . . . . .
H3 H 0.146320 0.500906 0.168748 0.053(10) Uiso 1 1 calc R . . . .
N1 N -0.03921(15) 0.2915(3) 0.03818(12) 0.0192(4) Uani 1 1 d . . . . .
N2 N 0.02508(14) 0.4337(3) 0.21460(12) 0.0168(4) Uani 1 1 d . . . . .
C1 C -0.11180(17) 0.3651(3) 0.09563(15) 0.0164(5) Uani 1 1 d . . . . .
C2 C -0.21170(17) 0.3729(3) 0.05815(15) 0.0190(5) Uani 1 1 d . . . . .
H2 H -0.229608 0.343129 -0.004122 0.023 Uiso 1 1 calc R U . . .
C3 C -0.28588(17) 0.4246(3) 0.11189(16) 0.0203(5) Uani 1 1 d . . . . .
C4 C -0.25552(18) 0.4690(3) 0.20284(16) 0.0218(5) Uani 1 1 d . . . . .
H4 H -0.305443 0.500340 0.241146 0.026 Uiso 1 1 calc R U . . .
C5 C -0.15495(17) 0.4686(3) 0.23857(15) 0.0190(5) Uani 1 1 d . . . . .
H5 H -0.136937 0.504614 0.300060 0.023 Uiso 1 1 calc R U . . .
C6 C -0.07927(17) 0.4162(3) 0.18575(14) 0.0159(5) Uani 1 1 d . . . . .
C7 C 0.05951(17) 0.3992(3) 0.29778(15) 0.0173(5) Uani 1 1 d . . . . .
H7 H 0.014775 0.357461 0.339055 0.021 Uiso 1 1 calc R U . . .
C8 C 0.16652(17) 0.4236(3) 0.32901(15) 0.0168(5) Uani 1 1 d . . . . .
C9 C 0.20039(18) 0.3877(3) 0.42055(15) 0.0196(5) Uani 1 1 d . . . . .
H9 H 0.153696 0.351960 0.461220 0.023 Uiso 1 1 calc R U . . .
C10 C 0.30149(19) 0.4044(3) 0.45111(15) 0.0225(5) Uani 1 1 d . . . . .
C11 C 0.37175(18) 0.4544(3) 0.39296(16) 0.0231(5) Uani 1 1 d . . . . .
H11 H 0.441590 0.463135 0.414728 0.028 Uiso 1 1 calc R U . . .
C12 C 0.33819(18) 0.4910(4) 0.30305(16) 0.0215(5) Uani 1 1 d . . . . .
C13 C 0.23617(17) 0.4769(3) 0.26902(15) 0.0184(5) Uani 1 1 d . . . . .
C14 C -0.39551(18) 0.4312(4) 0.07289(18) 0.0277(6) Uani 1 1 d . . . . .
H14A H -0.419095 0.562238 0.071002 0.042 Uiso 1 1 calc R U . . .
H14B H -0.435821 0.356504 0.111058 0.042 Uiso 1 1 calc R U . . .
H14C H -0.402915 0.379182 0.011234 0.042 Uiso 1 1 calc R U . . .

loop_
_atom_site_aniso_label
_atom_site_aniso_U_11
_atom_site_aniso_U_22
_atom_site_aniso_U_33
_atom_site_aniso_U_23
_atom_site_aniso_U_13
_atom_site_aniso_U_12
Cl1 0.0309(4) 0.0600(5) 0.0208(3) 0.0062(3) -0.0082(3) 0.0013(3)
Cl2 0.0200(3) 0.0559(5) 0.0319(4) 0.0012(3) 0.0077(3) -0.0062(3)
O1 0.0331(10) 0.0395(11) 0.0125(8) 0.0019(8) 0.0022(7) 0.0062(8)
O2 0.0233(10) 0.0359(11) 0.0219(9) 0.0022(8) 0.0024(7) 0.0117(8)
O3 0.0179(9) 0.0389(11) 0.0173(8) 0.0023(8) 0.0016(7) -0.0027(8)
N1 0.0200(11) 0.0207(11) 0.0166(9) -0.0018(8) 0.0009(8) 0.0008(8)
N2 0.0171(10) 0.0178(10) 0.0151(9) 0.0018(8) 0.0009(7) -0.0008(8)
C1 0.0189(12) 0.0141(12) 0.0165(11) 0.0013(9) 0.0028(9) -0.0007(9)
C2 0.0172(12) 0.0198(13) 0.0191(11) 0.0015(10) -0.0021(9) -0.0013(10)
C3 0.0173(12) 0.0183(13) 0.0246(12) 0.0012(10) -0.0009(10) -0.0009(10)
C4 0.0176(12) 0.0240(14) 0.0247(12) 0.0000(11) 0.0067(10) -0.0007(10)
C5 0.0196(12) 0.0202(13) 0.0171(11) -0.0012(10) 0.0022(9) -0.0033(10)
C6 0.0147(11) 0.0170(12) 0.0158(11) 0.0011(9) 0.0009(9) -0.0020(9)
C7 0.0178(12) 0.0183(13) 0.0163(10) -0.0007(9) 0.0047(9) -0.0015(9)
C8 0.0191(12) 0.0145(12) 0.0162(11) -0.0013(9) -0.0001(9) -0.0010(9)
C9 0.0218(13) 0.0175(12) 0.0193(11) 0.0002(10) 0.0022(9) -0.0012(10)
C10 0.0262(14) 0.0224(13) 0.0169(11) 0.0010(10) -0.0054(10) 0.0011(10)
C11 0.0152(12) 0.0264(14) 0.0262(13) -0.0025(11) -0.0041(9) -0.0008(10)
C12 0.0192(13) 0.0233(13) 0.0225(12) -0.0015(10) 0.0047(9) -0.0001(10)
C13 0.0192(12) 0.0192(12) 0.0165(11) -0.0015(10) 0.0004(9) 0.0011(10)
C14 0.0147(12) 0.0332(16) 0.0343(14) -0.0010(12) -0.0011(10) 0.0011(11)

loop_
_atom_type_symbol
_atom_type_description
_atom_type_scat_dispersion_real
_atom_type_scat_dispersion_imag
_atom_type_scat_source
C C 0.0033 0.0016 'International Tables Vol C Tables 4.2.6.8 and 6.1.1.4'
H H 0.0000 0.0000 'International Tables Vol C Tables 4.2.6.8 and 6.1.1.4'
Cl Cl 0.1484 0.1585 'International Tables Vol C Tables 4.2.6.8 and 6.1.1.4'
N N 0.0061 0.0033 'International Tables Vol C Tables 4.2.6.8 and 6.1.1.4'
O O 0.0106 0.0060 'International Tables Vol C Tables 4.2.6.8 and 6.1.1.4'

loop_
_geom_angle_atom_site_label_1
_geom_angle_atom_site_label_2
_geom_angle_atom_site_label_3
_geom_angle
_geom_angle_site_symmetry_1
_geom_angle_site_symmetry_3
O2 N1 O1 123.18(19) . .
O2 N1 C1 118.61(18) . .
O1 N1 C1 118.17(19) . .
C7 N2 C6 120.07(19) . .
C2 C1 C6 123.2(2) . .
C2 C1 N1 116.92(19) . .
C6 C1 N1 119.81(19) . .
C1 C2 C3 119.7(2) . .
C2 C3 C4 117.9(2) . .
C2 C3 C14 120.7(2) . .
C4 C3 C14 121.4(2) . .
C5 C4 C3 121.8(2) . .
C4 C5 C6 121.1(2) . .
C5 C6 C1 116.1(2) . .
C5 C6 N2 123.79(19) . .
C1 C6 N2 119.64(19) . .
N2 C7 C8 120.5(2) . .
C9 C8 C13 119.9(2) . .
C9 C8 C7 118.5(2) . .
C13 C8 C7 121.5(2) . .
C10 C9 C8 119.7(2) . .
C9 C10 C11 121.5(2) . .
C9 C10 Cl1 119.79(19) . .
C11 C10 Cl1 118.75(18) . .
C12 C11 C10 118.8(2) . .
C11 C12 C13 121.8(2) . .
C11 C12 Cl2 119.18(18) . .
C13 C12 Cl2 119.02(18) . .
O3 C13 C12 118.5(2) . .
O3 C13 C8 123.1(2) . .
C12 C13 C8 118.4(2) . .

loop_
_geom_bond_atom_site_label_1
_geom_bond_atom_site_label_2
_geom_bond_distance
_geom_bond_site_symmetry_2
Cl1 C10 1.744(2) .
Cl2 C12 1.733(2) .
O1 N1 1.230(2) .
O2 N1 1.230(2) .
O3 C13 1.341(3) .
N1 C1 1.458(3) .
N2 C7 1.288(3) .
N2 C6 1.411(3) .
C1 C2 1.382(3) .
C1 C6 1.403(3) .
C2 C3 1.389(3) .
C3 C4 1.398(3) .
C3 C14 1.507(3) .
C4 C5 1.381(3) .
C5 C6 1.397(3) .
C7 C8 1.456(3) .
C8 C9 1.403(3) .
C8 C13 1.410(3) .
C9 C10 1.374(3) .
C10 C11 1.391(3) .
C11 C12 1.380(3) .
C12 C13 1.396(3) .

loop_
_geom_hbond_atom_site_label_D
_geom_hbond_atom_site_label_H
_geom_hbond_atom_site_label_A
_geom_hbond_distance_DH
_geom_hbond_distance_HA
_geom_hbond_distance_DA
_geom_hbond_angle_DHA
_geom_hbond_site_symmetry_A
_geom_hbond_publ_flag
O3 H3 N2 0.84 1.89 2.621(3) 145.6 . yes

loop_
_geom_torsion_atom_site_label_1
_geom_torsion_atom_site_label_2
_geom_torsion_atom_site_label_3
_geom_torsion_atom_site_label_4
_geom_torsion
_geom_torsion_site_symmetry_1
_geom_torsion_site_symmetry_2
_geom_torsion_site_symmetry_3
_geom_torsion_site_symmetry_4
O2 N1 C1 C2 -142.7(2) . . . .
O1 N1 C1 C2 35.1(3) . . . .
O2 N1 C1 C6 34.6(3) . . . .
O1 N1 C1 C6 -147.6(2) . . . .
C6 C1 C2 C3 -3.3(4) . . . .
N1 C1 C2 C3 173.9(2) . . . .
C1 C2 C3 C4 0.7(3) . . . .
C1 C2 C3 C14 -179.0(2) . . . .
C2 C3 C4 C5 2.2(4) . . . .
C14 C3 C4 C5 -178.1(2) . . . .
C3 C4 C5 C6 -2.6(4) . . . .
C4 C5 C6 C1 0.1(3) . . . .
C4 C5 C6 N2 172.3(2) . . . .
C2 C1 C6 C5 2.9(3) . . . .
N1 C1 C6 C5 -174.2(2) . . . .
C2 C1 C6 N2 -169.7(2) . . . .
N1 C1 C6 N2 13.2(3) . . . .
C7 N2 C6 C5 38.1(3) . . . .
C7 N2 C6 C1 -149.9(2) . . . .
C6 N2 C7 C8 -177.7(2) . . . .
N2 C7 C8 C9 178.9(2) . . . .
N2 C7 C8 C13 -2.9(3) . . . .
C13 C8 C9 C10 -0.1(3) . . . .
C7 C8 C9 C10 178.1(2) . . . .
C8 C9 C10 C11 -0.7(4) . . . .
C8 C9 C10 Cl1 179.32(18) . . . .
C9 C10 C11 C12 1.2(4) . . . .
Cl1 C10 C11 C12 -178.86(19) . . . .
C10 C11 C12 C13 -0.8(4) . . . .
C10 C11 C12 Cl2 177.97(19) . . . .
C11 C12 C13 O3 179.8(2) . . . .
Cl2 C12 C13 O3 1.0(3) . . . .
C11 C12 C13 C8 0.0(4) . . . .
Cl2 C12 C13 C8 -178.80(18) . . . .
C9 C8 C13 O3 -179.4(2) . . . .
C7 C8 C13 O3 2.5(4) . . . .
C9 C8 C13 C12 0.5(3) . . . .
C7 C8 C13 C12 -177.7(2) . . . .
